data_7040053
loop_
_publ_author_name
'Petzold, Holm'
'Djomgoue, Paul'
'H\"orner, Gerald'
'Speck, J Matth\"aus'
'R\"uffer, Tobias'
'Schaarschmidt, Dieter'

_publ_section_title
;
 (1)H NMR spectroscopic elucidation in solution of the kinetics and
 thermodynamics of spin crossover for an exceptionally robust Fe(2+)
 complex.
;
_journal_issue 35
_journal_name_full 'Dalton transactions (Cambridge, England : 2003)'
_journal_page_first 13798
_journal_page_last 13809
_journal_paper_doi 10.1039/c6dt01895e
_journal_volume 45
_journal_year 2016
_chemical_formula_moiety 'C32 H30 N6 Zn, 2(Cl O4), 2(C2 H3 N)'
_chemical_formula_sum 'C36 H36 Cl2 N8 O8 Zn'
_chemical_formula_weight 845.00
_chemical_name_systematic
;
 ?
;
_space_group_crystal_system monoclinic
_space_group_IT_number 15
_space_group_name_Hall '-C 2yc'
_space_group_name_H-M_alt 'C 1 2/c 1'
_symmetry_space_group_name_Hall '-C 2yc'
_symmetry_space_group_name_H-M 'C 1 2/c 1'
_atom_sites_solution_hydrogens mixed
_audit_creation_method SHELXL-2013
_audit_update_record
;
2016-04-06 deposited with the CCDC.
2016-07-27 downloaded from the CCDC.
;
_cell_angle_alpha 90
_cell_angle_beta 119.285(2)
_cell_angle_gamma 90
_cell_formula_units_Z 4
_cell_length_a 23.4625(1)
_cell_length_b 10.3557(2)
_cell_length_c 16.8781(4)
_cell_measurement_reflns_used 8209
_cell_measurement_temperature 150
_cell_measurement_theta_max 24.9983
_cell_measurement_theta_min 2.9221
_cell_volume 3576.78(13)
_computing_cell_refinement
;
CrysAlisPro, Agilent Technologies,
Version 1.171.35.19 (release 27-10-2011 CrysAlis171 .NET)
(compiled Oct 27 2011,15:02:11)
;
_computing_data_collection
;
CrysAlisPro, Agilent Technologies,
Version 1.171.35.19 (release 27-10-2011 CrysAlis171 .NET)
(compiled Oct 27 2011,15:02:11)
;
_computing_data_reduction
;
CrysAlisPro, Agilent Technologies,
Version 1.171.35.19 (release 27-10-2011 CrysAlis171 .NET)
(compiled Oct 27 2011,15:02:11)
;
_computing_structure_refinement 'SHELXL-2013 (Sheldrick, 2013)'
_computing_structure_solution 'SHELXS-2013 (Sheldrick, 2013)'
_diffrn_ambient_temperature 150
_diffrn_measured_fraction_theta_full 0.997
_diffrn_measured_fraction_theta_max 0.997
_diffrn_measurement_device_type 'oxford gemini s'
_diffrn_measurement_method '\w scans'
_diffrn_radiation_monochromator graphite
_diffrn_radiation_source 'fine-focus sealed tube'
_diffrn_radiation_type MoK\a
_diffrn_radiation_wavelength 0.71073
_diffrn_reflns_av_R_equivalents 0.0247
_diffrn_reflns_av_unetI/netI 0.0221
_diffrn_reflns_Laue_measured_fraction_full 0.997
_diffrn_reflns_Laue_measured_fraction_max 0.997
_diffrn_reflns_limit_h_max 27
_diffrn_reflns_limit_h_min -27
_diffrn_reflns_limit_k_max 12
_diffrn_reflns_limit_k_min -12
_diffrn_reflns_limit_l_max 18
_diffrn_reflns_limit_l_min -20
_diffrn_reflns_number 13625
_diffrn_reflns_point_group_measured_fraction_full 0.997
_diffrn_reflns_point_group_measured_fraction_max 0.997
_diffrn_reflns_theta_full 25.000
_diffrn_reflns_theta_max 24.999
_diffrn_reflns_theta_min 3.134
_exptl_absorpt_coefficient_mu 0.902
_exptl_absorpt_correction_T_max 1.00000
_exptl_absorpt_correction_T_min 0.89899
_exptl_absorpt_correction_type multi-scan
_exptl_absorpt_process_details
;
CrysAlisPro, Agilent Technologies,
Version 1.171.35.19 (release 27-10-2011 CrysAlis171 .NET)
(compiled Oct 27 2011,15:02:11)
Empirical absorption correction using spherical harmonics,
 implemented in SCALE3 ABSPACK scaling algorithm.
;
_exptl_crystal_colour colorless
_exptl_crystal_density_diffrn 1.569
_exptl_crystal_description block
_exptl_crystal_F_000 1744
_exptl_crystal_size_max 0.32
_exptl_crystal_size_mid 0.3
_exptl_crystal_size_min 0.28
_refine_diff_density_max 0.803
_refine_diff_density_min -0.469
_refine_diff_density_rms 0.059
_refine_ls_extinction_method none
_refine_ls_goodness_of_fit_ref 1.093
_refine_ls_hydrogen_treatment mixed
_refine_ls_matrix_type full
_refine_ls_number_parameters 273
_refine_ls_number_reflns 3132
_refine_ls_number_restraints 9
_refine_ls_restrained_S_all 1.097
_refine_ls_R_factor_all 0.0428
_refine_ls_R_factor_gt 0.0365
_refine_ls_shift/su_max 0.001
_refine_ls_shift/su_mean 0.000
_refine_ls_structure_factor_coef Fsqd
_refine_ls_weighting_details 'w=1/[\s^2^(Fo^2^)+(0.0654P)^2^+1.9864P] where P=(Fo^2^+2Fc^2^)/3'
_refine_ls_weighting_scheme calc
_refine_ls_wR_factor_gt 0.1004
_refine_ls_wR_factor_ref 0.1023
_reflns_Friedel_coverage 0.000
_reflns_number_gt 2666
_reflns_number_total 3132
_reflns_threshold_expression 'I > 2\s(I)'
_cod_data_source_file c6dt01895e2.cif
_cod_data_source_block shelx
_cod_depositor_comments 'Adding full bibliography for 7040051--7040055.cif.'
_cod_database_code 7040053
_shelx_space_group_comment
;
The symmetry employed for this shelxl refinement is uniquely defined
by the following loop, which should always be used as a source of
symmetry information in preference to the above space-group names.
They are only intended as comments.
;
_shelxl_version_number 2013-4

loop_
_space_group_symop_operation_xyz
'x, y, z'
'-x, y, -z+1/2'
'x+1/2, y+1/2, z'
'-x+1/2, y+1/2, -z+1/2'
'-x, -y, -z'
'x, -y, z-1/2'
'-x+1/2, -y+1/2, -z'
'x+1/2, -y+1/2, z-1/2'

loop_
_atom_site_label
_atom_site_type_symbol
_atom_site_fract_x
_atom_site_fract_y
_atom_site_fract_z
_atom_site_U_iso_or_equiv
_atom_site_adp_type
_atom_site_occupancy
_atom_site_site_symmetry_order
_atom_site_calc_flag
_atom_site_refinement_flags_posn
_atom_site_refinement_flags_adp
_atom_site_refinement_flags_occupancy
_atom_site_disorder_assembly
_atom_site_disorder_group
C2 C 0.4600(3) 0.6017(7) 0.6695(5) 0.0346(17) Uani 0.5 1 d D . P A 1
H2A H 0.4854 0.5969 0.6384 0.042 Uiso 0.5 1 calc R U P A 1
H2B H 0.4149 0.6167 0.6238 0.042 Uiso 0.5 1 calc R U P A 1
C3 C 0.4835(4) 0.7175(6) 0.7328(8) 0.040(4) Uani 0.5 1 d D . P A 1
H3A H 0.4615 0.7203 0.7687 0.048 Uiso 0.5 1 calc R U P A 1
H3B H 0.4735 0.7966 0.6976 0.048 Uiso 0.5 1 calc R U P A 1
C2' C 0.4290(3) 0.5877(7) 0.6460(5) 0.0315(17) Uani 0.5 1 d D . P A 2
H2'1 H 0.4466 0.5983 0.6051 0.038 Uiso 0.5 1 calc R U P A 2
H2'2 H 0.3823 0.5720 0.6102 0.038 Uiso 0.5 1 calc R U P A 2
C3' C 0.4420(3) 0.7064(6) 0.7041(6) 0.041(2) Uani 0.5 1 d D . P A 2
H3'1 H 0.4200 0.6994 0.7399 0.049 Uiso 0.5 1 calc R U P A 2
H3'2 H 0.4257 0.7826 0.6660 0.049 Uiso 0.5 1 calc R U P A 2
C4 C 0.37911(14) 0.3256(3) 0.6020(2) 0.0473(8) Uani 1 1 d . . . . .
H4A H 0.3701 0.2844 0.5454 0.057 Uiso 1 1 calc R U . . .
H4B H 0.3544 0.4055 0.5875 0.057 Uiso 1 1 calc R U . . .
C1 C 0.46400(16) 0.4707(2) 0.7139(2) 0.0492(8) Uani 1 1 d D . . . .
H1 H 0.4366 0.4711 0.7430 0.059 Uiso 0.5 1 calc R U P A 1
H1' H 0.4399 0.4587 0.7471 0.059 Uiso 0.5 1 calc R U P A 2
C5 C 0.35773(13) 0.2379(3) 0.65405(19) 0.0345(6) Uani 1 1 d . . . . .
C6 C 0.29205(13) 0.2212(3) 0.6315(2) 0.0432(7) Uani 1 1 d . . . . .
H6 H 0.2596 0.2722 0.5869 0.052 Uiso 1 1 calc R U . . .
C7 C 0.27647(13) 0.1292(3) 0.67597(19) 0.0416(7) Uani 1 1 d . . . . .
H7 H 0.2331 0.1169 0.6612 0.050 Uiso 1 1 calc R U . . .
C8 C 0.32571(12) 0.0534(3) 0.74383(18) 0.0319(6) Uani 1 1 d . . . . .
C9 C 0.39003(11) 0.0790(2) 0.76429(16) 0.0246(5) Uani 1 1 d . . . . .
C10 C 0.31496(14) -0.0493(3) 0.79268(19) 0.0390(7) Uani 1 1 d . . . . .
H10 H 0.2727 -0.0678 0.7805 0.047 Uiso 1 1 calc R U . . .
C11 C 0.36543(14) -0.1190(3) 0.85583(19) 0.0362(6) Uani 1 1 d . . . . .
H11 H 0.3570 -0.1864 0.8850 0.043 Uiso 1 1 calc R U . . .
C12 C 0.43155(13) -0.0917(2) 0.87898(16) 0.0291(6) Uani 1 1 d . . . . .
C13 C 0.44418(11) 0.0089(2) 0.83377(16) 0.0235(5) Uani 1 1 d . . . . .
C14 C 0.48606(14) -0.1590(2) 0.94584(18) 0.0341(6) Uani 1 1 d . . . . .
H14 H 0.4803 -0.2284 0.9762 0.041 Uiso 1 1 calc R U . . .
C15 C 0.54728(14) -0.1214(3) 0.96564(18) 0.0357(6) Uani 1 1 d . . . . .
H15 H 0.5837 -0.1634 1.0109 0.043 Uiso 1 1 calc R U . . .
C16 C 0.55494(13) -0.0185(2) 0.91694(17) 0.0307(6) Uani 1 1 d . . . . .
H16 H 0.5970 0.0061 0.9313 0.037 Uiso 1 1 calc R U . . .
C17 C 0.2770(2) 0.7055(4) 0.6345(3) 0.0922(16) Uani 1 1 d . . . . .
H17A H 0.3000 0.6695 0.6946 0.138 Uiso 1 1 calc R U . . .
H17C H 0.2445 0.7651 0.6311 0.138 Uiso 1 1 calc R U . . .
H17B H 0.3073 0.7500 0.6214 0.138 Uiso 1 1 calc R U . . .
C18 C 0.24580(17) 0.6033(4) 0.5694(2) 0.0620(10) Uani 1 1 d . . . . .
N1 N 0.44962(11) 0.3544(2) 0.65575(16) 0.0338(5) Uani 1 1 d D . . . .
N2 N 0.40451(9) 0.16903(19) 0.71903(14) 0.0258(5) Uani 1 1 d . . . . .
N3 N 0.50496(10) 0.04472(18) 0.85182(13) 0.0250(4) Uani 1 1 d . . . . .
N4 N 0.22148(15) 0.5225(4) 0.5189(2) 0.0766(10) Uani 1 1 d . . . . .
O1 O 0.55362(10) 0.3902(2) 0.59482(15) 0.0556(6) Uani 1 1 d . . . . .
O2 O 0.65135(13) 0.3711(3) 0.5931(2) 0.0897(10) Uani 1 1 d . . . . .
O3 O 0.64829(12) 0.4883(3) 0.70899(16) 0.0835(9) Uani 1 1 d . . . . .
O4 O 0.60184(14) 0.5664(2) 0.5630(2) 0.0824(9) Uani 1 1 d . . . . .
Cl1 Cl 0.61334(3) 0.45179(6) 0.61572(4) 0.02972(18) Uani 1 1 d . . . . .
Zn1 Zn 0.5000 0.19574(4) 0.7500 0.02504(15) Uani 1 2 d S T P . .
H1N H 0.4669(13) 0.370(3) 0.6166(17) 0.039(8) Uiso 1 1 d D . . . .

loop_
_atom_site_aniso_label
_atom_site_aniso_U_11
_atom_site_aniso_U_22
_atom_site_aniso_U_33
_atom_site_aniso_U_23
_atom_site_aniso_U_13
_atom_site_aniso_U_12
C2 0.044(4) 0.025(3) 0.043(5) 0.005(3) 0.027(4) 0.003(4)
C3 0.072(12) 0.016(2) 0.050(12) 0.009(3) 0.043(10) 0.015(4)
C2' 0.044(4) 0.020(3) 0.038(4) 0.003(3) 0.026(4) -0.005(3)
C3' 0.054(5) 0.028(3) 0.051(5) 0.005(3) 0.034(5) 0.005(3)
C4 0.0373(16) 0.0570(19) 0.058(2) 0.0345(16) 0.0318(15) 0.0221(14)
C1 0.095(2) 0.0246(14) 0.065(2) 0.0140(13) 0.068(2) 0.0175(14)
C5 0.0298(13) 0.0410(15) 0.0383(16) 0.0138(12) 0.0210(13) 0.0105(12)
C6 0.0251(14) 0.063(2) 0.0421(17) 0.0204(14) 0.0166(13) 0.0154(13)
C7 0.0222(13) 0.064(2) 0.0400(17) 0.0072(14) 0.0163(13) -0.0011(13)
C8 0.0282(13) 0.0396(15) 0.0312(15) 0.0001(11) 0.0170(12) -0.0050(11)
C9 0.0253(12) 0.0237(12) 0.0280(13) 0.0002(10) 0.0154(11) -0.0015(10)
C10 0.0354(15) 0.0471(17) 0.0401(17) -0.0033(13) 0.0229(14) -0.0186(13)
C11 0.0470(16) 0.0316(14) 0.0375(16) -0.0017(12) 0.0265(14) -0.0131(12)
C12 0.0422(15) 0.0223(12) 0.0261(14) -0.0029(10) 0.0193(12) -0.0046(11)
C13 0.0275(12) 0.0206(11) 0.0237(13) -0.0031(10) 0.0134(10) -0.0022(10)
C14 0.0525(17) 0.0246(12) 0.0290(14) 0.0033(11) 0.0230(13) 0.0035(12)
C15 0.0430(16) 0.0330(14) 0.0262(14) 0.0035(11) 0.0131(13) 0.0127(12)
C16 0.0294(13) 0.0329(13) 0.0267(14) -0.0007(11) 0.0113(11) 0.0067(11)
C17 0.093(3) 0.084(3) 0.062(3) -0.009(2) 0.009(2) 0.045(3)
C18 0.0409(19) 0.096(3) 0.043(2) -0.001(2) 0.0156(17) 0.0221(19)
N1 0.0422(13) 0.0266(11) 0.0499(14) 0.0106(10) 0.0361(12) 0.0076(10)
N2 0.0239(10) 0.0267(11) 0.0310(12) 0.0065(9) 0.0166(9) 0.0034(8)
N3 0.0271(11) 0.0228(10) 0.0262(11) -0.0013(8) 0.0140(9) 0.0013(8)
N4 0.0483(18) 0.117(3) 0.064(2) -0.016(2) 0.0265(17) -0.0009(19)
O1 0.0418(12) 0.0773(16) 0.0578(14) -0.0274(12) 0.0322(11) -0.0316(11)
O2 0.0635(16) 0.0710(18) 0.156(3) -0.0451(18) 0.0698(19) -0.0071(14)
O3 0.0537(15) 0.149(3) 0.0411(14) -0.0218(16) 0.0181(12) -0.0464(17)
O4 0.0860(19) 0.0508(15) 0.093(2) 0.0262(14) 0.0305(17) 0.0000(14)
Cl1 0.0245(3) 0.0336(3) 0.0326(4) -0.0029(2) 0.0152(3) -0.0029(2)
Zn1 0.0214(2) 0.0206(2) 0.0371(3) 0.000 0.01741(19) 0.000

loop_
_atom_type_symbol
_atom_type_description
_atom_type_scat_dispersion_real
_atom_type_scat_dispersion_imag
_atom_type_scat_source
C C 0.0033 0.0016 'International Tables Vol C Tables 4.2.6.8 and 6.1.1.4'
N N 0.0061 0.0033 'International Tables Vol C Tables 4.2.6.8 and 6.1.1.4'
O O 0.0106 0.0060 'International Tables Vol C Tables 4.2.6.8 and 6.1.1.4'
Cl Cl 0.1484 0.1585 'International Tables Vol C Tables 4.2.6.8 and 6.1.1.4'
Zn Zn 0.2839 1.4301 'International Tables Vol C Tables 4.2.6.8 and 6.1.1.4'
H H 0.0000 0.0000 'International Tables Vol C Tables 4.2.6.8 and 6.1.1.4'

loop_
_geom_angle_atom_site_label_1
_geom_angle_atom_site_label_2
_geom_angle_atom_site_label_3
_geom_angle
_geom_angle_site_symmetry_1
_geom_angle_site_symmetry_3
C3 C2 C1 116.2(7) . .
C3 C2 H2A 108.2 . .
C1 C2 H2A 108.2 . .
C3 C2 H2B 108.2 . .
C1 C2 H2B 108.2 . .
H2A C2 H2B 107.4 . .
C2 C3 H3A 109.9 . .
C2 C3 H3B 109.9 . .
H3A C3 H3B 108.3 . .
C3' C2' C1 106.5(6) . .
C3' C2' H2'1 110.4 . .
C1 C2' H2'1 110.4 . .
C3' C2' H2'2 110.4 . .
C1 C2' H2'2 110.4 . .
H2'1 C2' H2'2 108.6 . .
C2' C3' H3'1 110.1 . .
C2' C3' H3'2 110.1 . .
H3'1 C3' H3'2 108.4 . .
N1 C4 C5 110.8(2) . .
N1 C4 H4A 109.5 . .
C5 C4 H4A 109.5 . .
N1 C4 H4B 109.5 . .
C5 C4 H4B 109.5 . .
H4A C4 H4B 108.1 . .
N1 C1 C1 109.43(19) . 2_656
N1 C1 C2 117.1(4) . .
C1 C1 C2 99.8(3) 2_656 .
N1 C1 C2' 105.7(3) . .
C1 C1 C2' 123.7(3) 2_656 .
N1 C1 H1 110.0 . .
C1 C1 H1 110.0 2_656 .
C2 C1 H1 110.0 . .
N1 C1 H1' 105.6 . .
C1 C1 H1' 105.6 2_656 .
C2' C1 H1' 105.6 . .
N2 C5 C6 121.0(2) . .
N2 C5 C4 115.5(2) . .
C6 C5 C4 123.3(2) . .
C7 C6 C5 119.2(3) . .
C7 C6 H6 120.4 . .
C5 C6 H6 120.4 . .
C6 C7 C8 120.2(2) . .
C6 C7 H7 119.9 . .
C8 C7 H7 119.9 . .
C9 C8 C7 117.0(2) . .
C9 C8 C10 117.9(2) . .
C7 C8 C10 125.1(2) . .
N2 C9 C8 122.1(2) . .
N2 C9 C13 116.4(2) . .
C8 C9 C13 121.5(2) . .
C11 C10 C8 121.0(2) . .
C11 C10 H10 119.5 . .
C8 C10 H10 119.5 . .
C10 C11 C12 121.7(2) . .
C10 C11 H11 119.2 . .
C12 C11 H11 119.2 . .
C13 C12 C14 116.8(2) . .
C13 C12 C11 119.1(2) . .
C14 C12 C11 124.0(2) . .
N3 C13 C12 124.0(2) . .
N3 C13 C9 117.3(2) . .
C12 C13 C9 118.8(2) . .
C15 C14 C12 119.4(2) . .
C15 C14 H14 120.3 . .
C12 C14 H14 120.3 . .
C14 C15 C16 119.5(2) . .
C14 C15 H15 120.3 . .
C16 C15 H15 120.3 . .
N3 C16 C15 123.0(2) . .
N3 C16 H16 118.5 . .
C15 C16 H16 118.5 . .
C18 C17 H17A 109.5 . .
C18 C17 H17C 109.5 . .
H17A C17 H17C 109.5 . .
C18 C17 H17B 109.5 . .
H17A C17 H17B 109.5 . .
H17C C17 H17B 109.5 . .
N4 C18 C17 179.4(5) . .
C4 N1 C1 113.2(2) . .
C4 N1 Zn1 109.81(15) . .
C1 N1 Zn1 105.12(17) . .
C4 N1 H1N 109.9(17) . .
C1 N1 H1N 106.9(17) . .
Zn1 N1 H1N 111.9(17) . .
C5 N2 C9 120.5(2) . .
C5 N2 Zn1 119.94(16) . .
C9 N2 Zn1 119.60(16) . .
C16 N3 C13 117.3(2) . .
C16 N3 Zn1 131.45(17) . .
C13 N3 Zn1 110.93(15) . .
O2 Cl1 O1 110.29(15) . .
O2 Cl1 O3 111.07(19) . .
O1 Cl1 O3 111.03(13) . .
O2 Cl1 O4 106.07(19) . .
O1 Cl1 O4 110.87(16) . .
O3 Cl1 O4 107.37(19) . .
N2 Zn1 N2 164.53(11) . 2_656
N2 Zn1 N1 114.83(8) . 2_656
N2 Zn1 N1 77.42(8) 2_656 2_656
N2 Zn1 N1 77.42(8) . .
N2 Zn1 N1 114.83(8) 2_656 .
N1 Zn1 N1 82.65(13) 2_656 .
N2 Zn1 N3 93.93(8) . 2_656
N2 Zn1 N3 75.36(7) 2_656 2_656
N1 Zn1 N3 150.66(7) 2_656 2_656
N1 Zn1 N3 99.01(8) . 2_656
N2 Zn1 N3 75.36(7) . .
N2 Zn1 N3 93.93(8) 2_656 .
N1 Zn1 N3 99.01(8) 2_656 .
N1 Zn1 N3 150.66(7) . .
N3 Zn1 N3 93.58(9) 2_656 .

loop_
_geom_bond_atom_site_label_1
_geom_bond_atom_site_label_2
_geom_bond_distance
_geom_bond_site_symmetry_2
C2 C3 1.519(10) .
C2 C1 1.531(8) .
C2 H2A 0.9700 .
C2 H2B 0.9700 .
C3 C3' 1.543(11) 2_656
C3 H3A 0.9700 .
C3 H3B 0.9700 .
C2' C3' 1.508(10) .
C2' C1 1.593(8) .
C2' H2'1 0.9700 .
C2' H2'2 0.9700 .
C3' C3 1.543(11) 2_656
C3' H3'1 0.9700 .
C3' H3'2 0.9700 .
C4 N1 1.477(4) .
C4 C5 1.510(4) .
C4 H4A 0.9700 .
C4 H4B 0.9700 .
C1 N1 1.484(4) .
C1 C1 1.524(7) 2_656
C1 H1 0.9800 .
C1 H1' 0.9800 .
C5 N2 1.318(3) .
C5 C6 1.406(4) .
C6 C7 1.369(4) .
C6 H6 0.9300 .
C7 C8 1.403(4) .
C7 H7 0.9300 .
C8 C9 1.399(3) .
C8 C10 1.442(4) .
C9 N2 1.350(3) .
C9 C13 1.435(3) .
C10 C11 1.351(4) .
C10 H10 0.9300 .
C11 C12 1.430(4) .
C11 H11 0.9300 .
C12 C13 1.406(3) .
C12 C14 1.408(4) .
C13 N3 1.356(3) .
C14 C15 1.362(4) .
C14 H14 0.9300 .
C15 C16 1.410(4) .
C15 H15 0.9300 .
C16 N3 1.323(3) .
C16 H16 0.9300 .
C17 C18 1.441(6) .
C17 H17A 0.9600 .
C17 H17C 0.9600 .
C17 H17B 0.9600 .
C18 N4 1.131(5) .
N1 Zn1 2.188(2) .
N1 H1N 0.941(17) .
N2 Zn1 2.0552(19) .
N3 Zn1 2.2841(19) .
O1 Cl1 1.4179(19) .
O2 Cl1 1.404(2) .
O3 Cl1 1.425(2) .
O4 Cl1 1.428(2) .
Zn1 N2 2.0552(19) 2_656
Zn1 N1 2.188(2) 2_656
Zn1 N3 2.2841(19) 2_656

loop_
_geom_torsion_atom_site_label_1
_geom_torsion_atom_site_label_2
_geom_torsion_atom_site_label_3
_geom_torsion_atom_site_label_4
_geom_torsion
_geom_torsion_site_symmetry_1
_geom_torsion_site_symmetry_4
C1 C2 C3 C3' 67.4(11) . 2_656
C1 C2' C3' C3 53.7(9) . 2_656
C3 C2 C1 N1 -172.1(6) . .
C3 C2 C1 C1 -54.3(7) . 2_656
C3 C2 C1 C2' 121.5(16) . .
C3' C2' C1 N1 179.0(4) . .
C3' C2' C1 C1 -54.0(7) . 2_656
C3' C2' C1 C2 -59.0(12) . .
N1 C4 C5 N2 -22.1(4) . .
N1 C4 C5 C6 162.8(3) . .
N2 C5 C6 C7 -2.0(5) . .
C4 C5 C6 C7 172.8(3) . .
C5 C6 C7 C8 0.6(5) . .
C6 C7 C8 C9 1.5(4) . .
C6 C7 C8 C10 -177.5(3) . .
C7 C8 C9 N2 -2.4(4) . .
C10 C8 C9 N2 176.7(2) . .
C7 C8 C9 C13 178.8(2) . .
C10 C8 C9 C13 -2.1(4) . .
C9 C8 C10 C11 -0.4(4) . .
C7 C8 C10 C11 178.7(3) . .
C8 C10 C11 C12 1.9(4) . .
C10 C11 C12 C13 -1.0(4) . .
C10 C11 C12 C14 178.3(3) . .
C14 C12 C13 N3 -0.9(4) . .
C11 C12 C13 N3 178.4(2) . .
C14 C12 C13 C9 179.2(2) . .
C11 C12 C13 C9 -1.4(3) . .
N2 C9 C13 N3 4.2(3) . .
C8 C9 C13 N3 -176.9(2) . .
N2 C9 C13 C12 -175.9(2) . .
C8 C9 C13 C12 3.0(4) . .
C13 C12 C14 C15 2.4(4) . .
C11 C12 C14 C15 -177.0(2) . .
C12 C14 C15 C16 -1.9(4) . .
C14 C15 C16 N3 -0.1(4) . .
C5 C4 N1 C1 -89.7(3) . .
C5 C4 N1 Zn1 27.5(3) . .
C1 C1 N1 C4 163.3(2) 2_656 .
C2 C1 N1 C4 -84.2(4) . .
C2' C1 N1 C4 -61.4(4) . .
C1 C1 N1 Zn1 43.5(3) 2_656 .
C2 C1 N1 Zn1 155.9(4) . .
C2' C1 N1 Zn1 178.7(3) . .
C6 C5 N2 C9 1.2(4) . .
C4 C5 N2 C9 -174.0(2) . .
C6 C5 N2 Zn1 179.9(2) . .
C4 C5 N2 Zn1 4.7(3) . .
C8 C9 N2 C5 1.0(4) . .
C13 C9 N2 C5 179.9(2) . .
C8 C9 N2 Zn1 -177.63(18) . .
C13 C9 N2 Zn1 1.3(3) . .
C15 C16 N3 C13 1.5(3) . .
C15 C16 N3 Zn1 -171.37(18) . .
C12 C13 N3 C16 -1.0(3) . .
C9 C13 N3 C16 178.9(2) . .
C12 C13 N3 Zn1 173.31(18) . .
C9 C13 N3 Zn1 -6.9(2) . .
